data_4309789
loop_
_publ_author_name
'P. S. Lakshminarayanan'
'D. Krishna Kumar'
'Pradyut Ghosh'

_publ_section_title
;
Counteranion-Controlled Water Cluster Recognition in a Protonated Octaamino
Cryptand
;
_journal_name_full 'Inorganic Chemistry'
_journal_page_first 7540
_journal_page_last 7546
_journal_paper_doi 10.1021/ic051191f
_journal_volume 44
_journal_year 2005
_chemical_formula_sum 'C18 H32 Br4.5 N4 O2'
_chemical_formula_weight 696.07
_chemical_name_systematic
; 
 ? 
;
_space_group_IT_number 15
_symmetry_cell_setting monoclinic
_symmetry_space_group_name_Hall '-C 2yc'
_symmetry_space_group_name_H-M 'C 1 2/c 1'
_atom_sites_solution_hydrogens geom
_atom_sites_solution_primary direct
_atom_sites_solution_secondary difmap
_audit_creation_method SHELXL-97
_cell_angle_alpha 90.00
_cell_angle_beta 105.2050(10)
_cell_angle_gamma 90.00
_cell_formula_units_Z 8
_cell_length_a 20.8971(14)
_cell_length_b 12.3263(8)
_cell_length_c 21.8600(15)
_cell_measurement_temperature 100(2)
_cell_volume 5433.7(6)
_computing_cell_refinement 'BRUKER AXS SMART 3'
_computing_data_collection 'BRUKER AXS SMART 3'
_computing_data_reduction 'BRUKER AXS SMART 3'
_computing_molecular_graphics 'PLATON, 'MERCURY 1.3'
_computing_structure_refinement 'SHELXL-97 (Sheldrick, 1997)'
_computing_structure_solution 'SHELXS-97 (Sheldrick, 1990)'
_diffrn_ambient_temperature 100(2)
_diffrn_detector_area_resol_mean 0.3
_diffrn_measured_fraction_theta_full 0.911
_diffrn_measured_fraction_theta_max 0.911
_diffrn_measurement_device_type 'BRUKER SMART CCD AREA DETECTOR'
_diffrn_measurement_method PHI-OMEGA
_diffrn_radiation_monochromator graphite
_diffrn_radiation_source 'fine-focus sealed tube'
_diffrn_radiation_type MoK\a
_diffrn_radiation_wavelength 0.71073
_diffrn_reflns_av_R_equivalents 0.0240
_diffrn_reflns_av_sigmaI/netI 0.0349
_diffrn_reflns_limit_h_max 25
_diffrn_reflns_limit_h_min -26
_diffrn_reflns_limit_k_max 15
_diffrn_reflns_limit_k_min -15
_diffrn_reflns_limit_l_max 28
_diffrn_reflns_limit_l_min -14
_diffrn_reflns_number 15563
_diffrn_reflns_theta_full 28.29
_diffrn_reflns_theta_max 28.29
_diffrn_reflns_theta_min 1.94
_diffrn_standards_decay_% 5
_exptl_absorpt_coefficient_mu 6.680
_exptl_absorpt_correction_type SADABS
_exptl_crystal_colour COLORLESS
_exptl_crystal_density_diffrn 1.702
_exptl_crystal_density_method 'not measured'
_exptl_crystal_description PLATE
_exptl_crystal_F_000 2732
_exptl_crystal_size_max 0.76
_exptl_crystal_size_mid 0.54
_exptl_crystal_size_min 0.32
_refine_diff_density_max 1.110
_refine_diff_density_min -0.678
_refine_diff_density_rms 0.123
_refine_ls_extinction_method none
_refine_ls_goodness_of_fit_ref 1.094
_refine_ls_hydrogen_treatment mixed
_refine_ls_matrix_type full
_refine_ls_number_parameters 266
_refine_ls_number_reflns 6154
_refine_ls_number_restraints 0
_refine_ls_restrained_S_all 1.094
_refine_ls_R_factor_all 0.0436
_refine_ls_R_factor_gt 0.0309
_refine_ls_shift/su_max 0.001
_refine_ls_shift/su_mean 0.000
_refine_ls_structure_factor_coef Fsqd
_refine_ls_weighting_details 'calc w=1/[\s^2^(Fo^2^)+(0.0440P)^2^+8.4262P] where P=(Fo^2^+2Fc^2^)/3'
_refine_ls_weighting_scheme calc
_refine_ls_wR_factor_gt 0.0767
_refine_ls_wR_factor_ref 0.0879
_reflns_number_gt 4982
_reflns_number_total 6154
_reflns_threshold_expression >2sigma(I)
_cod_data_source_file ic051191fsi20050717_064244.cif
_cod_data_source_block kkln20m
_cod_depositor_comments
;
The following automatic conversions were performed:
'_symmetry_cell_setting' value 'MONOCLINIC' changed to 'monoclinic'
according to '/home/saulius/struct/CIF-dictionaries/cif_core.dic'
dictionary named 'cif_core.dic' version 2.4.1 from 2010-06-29.

Automatic conversion script
Id: cif_fix_enum 1527 2010-12-29 10:47:43Z saulius 
;
_cod_original_formula_sum 'C18 H32 Br4.50 N4 O2'
_cod_database_code 4309789

loop_
_symmetry_equiv_pos_as_xyz
'x, y, z'
'-x, y, -z+1/2'
'x+1/2, y+1/2, z'
'-x+1/2, y+1/2, -z+1/2'
'-x, -y, -z'
'x, -y, z-1/2'
'-x+1/2, -y+1/2, -z'
'x+1/2, -y+1/2, z-1/2'

loop_
_atom_site_label
_atom_site_type_symbol
_atom_site_fract_x
_atom_site_fract_y
_atom_site_fract_z
_atom_site_U_iso_or_equiv
_atom_site_adp_type
_atom_site_occupancy
_atom_site_symmetry_multiplicity
_atom_site_calc_flag
_atom_site_refinement_flags
_atom_site_disorder_assembly
_atom_site_disorder_group
Br1 Br 1.0000 0.80248(4) 0.2500 0.02358(12) Uani 1 2 d S . .
Br2 Br 0.904672(17) 0.55060(3) 0.433307(16) 0.01989(9) Uani 1 1 d . . .
Br3 Br 0.084761(18) 0.85083(3) 0.602957(18) 0.02511(10) Uani 1 1 d . . .
Br4 Br 0.230477(17) 0.56909(3) 0.446619(16) 0.02068(9) Uani 1 1 d . . .
Br5 Br 0.831849(18) 0.85523(3) 0.638154(19) 0.02633(10) Uani 1 1 d . . .
N1 N 1.04972(13) 0.8187(2) 0.40325(13) 0.0137(5) Uani 1 1 d . . .
N2 N 0.87736(13) 0.8862(2) 0.41755(13) 0.0162(6) Uani 1 1 d . . .
H7A H 0.8728 0.9568 0.4067 0.019 Uiso 1 1 calc R . .
H8B H 0.8913 0.8823 0.4601 0.019 Uiso 1 1 calc R . .
N3 N 1.05388(14) 0.5117(2) 0.41758(13) 0.0171(6) Uani 1 1 d . . .
H20A H 1.0125 0.5043 0.4221 0.020 Uiso 1 1 calc R . .
H19B H 1.0818 0.5133 0.4567 0.020 Uiso 1 1 calc R . .
N4 N 1.22484(13) 0.8970(2) 0.40287(12) 0.0144(6) Uani 1 1 d . . .
H30A H 1.2393 0.9058 0.4451 0.017 Uiso 1 1 calc R . .
H29B H 1.2165 0.9631 0.3851 0.017 Uiso 1 1 calc R . .
C1 C 0.99655(15) 0.8828(3) 0.42207(15) 0.0154(6) Uani 1 1 d . . .
H3A H 0.9987 0.9581 0.4100 0.018 Uiso 1 1 calc R . .
H4B H 1.0036 0.8798 0.4677 0.018 Uiso 1 1 calc R . .
C2 C 0.92858(16) 0.8366(3) 0.38966(15) 0.0165(7) Uani 1 1 d . . .
H6C H 0.9179 0.8518 0.3446 0.020 Uiso 1 1 calc R . .
H5D H 0.9289 0.7585 0.3952 0.020 Uiso 1 1 calc R . .
C3 C 0.81104(15) 0.8311(3) 0.39563(15) 0.0162(7) Uani 1 1 d . . .
H10A H 0.7793 0.8675 0.4139 0.019 Uiso 1 1 calc R . .
H9B H 0.8149 0.7565 0.4103 0.019 Uiso 1 1 calc R . .
C4 C 0.78610(16) 0.8329(3) 0.32412(15) 0.0161(7) Uani 1 1 d . . .
C5 C 0.79063(19) 0.7415(3) 0.28936(17) 0.0232(8) Uani 1 1 d . . .
H11 H 0.8087 0.6781 0.3098 0.028 Uiso 1 1 calc R . .
C6 C 0.76811(19) 0.7442(3) 0.22367(17) 0.0234(8) Uani 1 1 d . . .
H12 H 0.7706 0.6817 0.2005 0.028 Uiso 1 1 calc R . .
C7 C 0.74211(15) 0.8377(3) 0.19214(15) 0.0159(7) Uani 1 1 d . . .
C8 C 0.7378(2) 0.9299(3) 0.22778(17) 0.0274(9) Uani 1 1 d . . .
H13 H 0.7202 0.9937 0.2074 0.033 Uiso 1 1 calc R . .
C9 C 0.75959(19) 0.9271(3) 0.29347(18) 0.0257(8) Uani 1 1 d . . .
H14 H 0.7563 0.9888 0.3169 0.031 Uiso 1 1 calc R . .
C10 C 1.05925(16) 0.7073(3) 0.43448(15) 0.0152(7) Uani 1 1 d . . .
H16A H 1.0243 0.6946 0.4553 0.018 Uiso 1 1 calc R . .
H15B H 1.1013 0.7057 0.4666 0.018 Uiso 1 1 calc R . .
C11 C 1.05819(17) 0.6175(3) 0.38629(15) 0.0158(7) Uani 1 1 d . . .
H18C H 1.0203 0.6266 0.3499 0.019 Uiso 1 1 calc R . .
H17D H 1.0982 0.6203 0.3717 0.019 Uiso 1 1 calc R . .
C12 C 1.06969(19) 0.4134(3) 0.38355(16) 0.0208(7) Uani 1 1 d . . .
H21A H 1.1170 0.4116 0.3874 0.025 Uiso 1 1 calc R . .
H22B H 1.0584 0.3487 0.4038 0.025 Uiso 1 1 calc R . .
C13 C 1.03316(18) 0.4117(3) 0.31455(17) 0.0195(7) Uani 1 1 d . . .
C14 C 1.06818(19) 0.4103(3) 0.26899(19) 0.0299(9) Uani 1 1 d . . .
H24 H 1.1143 0.4099 0.2815 0.036 Uiso 1 1 calc R . .
C15 C 0.96448(19) 0.4094(4) 0.29526(17) 0.0290(9) Uani 1 1 d . . .
H23 H 0.9402 0.4074 0.3253 0.035 Uiso 1 1 calc R . .
C20 C 1.27817(16) 0.8428(3) 0.37890(17) 0.0196(7) Uani 1 1 d . . .
H32A H 1.3193 0.8832 0.3930 0.023 Uiso 1 1 calc R . .
H31B H 1.2857 0.7699 0.3961 0.023 Uiso 1 1 calc R . .
C21 C 1.11286(16) 0.8846(3) 0.41831(16) 0.0165(7) Uani 1 1 d . . .
H25A H 1.1313 0.8884 0.4639 0.020 Uiso 1 1 calc R . .
H26B H 1.1034 0.9579 0.4024 0.020 Uiso 1 1 calc R . .
C22 C 1.16240(16) 0.8324(3) 0.38789(17) 0.0180(7) Uani 1 1 d . . .
H28A H 1.1717 0.7589 0.4037 0.022 Uiso 1 1 calc R . .
H27B H 1.1440 0.8289 0.3423 0.022 Uiso 1 1 calc R . .
O1 O 0.92543(16) 0.8523(2) 0.54306(14) 0.0284(6) Uani 1 1 d . . .
O2 O 0.9469(2) 0.8879(5) 0.76139(18) 0.0834(15) Uani 1 1 d . . .
H1O H 0.965(2) 0.849(3) 0.5607(18) 0.017(10) Uiso 1 1 d . . .
H2O H 0.902(2) 0.849(3) 0.560(2) 0.021(13) Uiso 1 1 d . . .

loop_
_atom_site_aniso_label
_atom_site_aniso_U_11
_atom_site_aniso_U_22
_atom_site_aniso_U_33
_atom_site_aniso_U_23
_atom_site_aniso_U_13
_atom_site_aniso_U_12
Br1 0.0290(3) 0.0285(3) 0.0121(2) 0.000 0.0034(2) 0.000
Br2 0.02026(17) 0.02154(18) 0.01740(17) 0.00421(13) 0.00408(13) -0.00268(13)
Br3 0.02136(18) 0.02175(18) 0.0310(2) 0.00423(15) 0.00463(15) 0.00392(14)
Br4 0.02394(18) 0.02142(17) 0.01555(17) -0.00130(13) 0.00318(13) 0.00220(14)
Br5 0.02354(19) 0.0260(2) 0.0334(2) 0.00852(16) 0.01446(16) 0.00321(15)
N1 0.0115(12) 0.0121(13) 0.0182(14) 0.0003(11) 0.0050(11) -0.0004(10)
N2 0.0145(13) 0.0171(14) 0.0182(14) -0.0004(11) 0.0065(11) 0.0030(11)
N3 0.0208(14) 0.0153(14) 0.0144(14) 0.0004(11) 0.0033(11) -0.0002(12)
N4 0.0144(13) 0.0194(14) 0.0086(13) -0.0013(11) 0.0017(10) -0.0028(11)
C1 0.0164(16) 0.0191(16) 0.0107(15) -0.0038(13) 0.0037(12) 0.0004(13)
C2 0.0156(16) 0.0218(17) 0.0127(16) -0.0042(13) 0.0049(13) -0.0010(13)
C3 0.0148(15) 0.0214(17) 0.0126(16) 0.0018(13) 0.0040(13) 0.0007(13)
C4 0.0131(15) 0.0208(17) 0.0162(16) 0.0016(13) 0.0068(13) -0.0004(13)
C5 0.033(2) 0.0162(17) 0.0200(18) 0.0021(14) 0.0059(15) -0.0032(15)
C6 0.034(2) 0.0134(16) 0.0241(19) -0.0039(14) 0.0088(16) -0.0016(15)
C7 0.0101(14) 0.0220(17) 0.0163(16) 0.0011(13) 0.0045(12) 0.0008(13)
C8 0.036(2) 0.028(2) 0.0193(18) 0.0053(15) 0.0089(16) 0.0183(17)
C9 0.033(2) 0.0200(18) 0.027(2) -0.0022(15) 0.0125(16) 0.0121(16)
C10 0.0195(16) 0.0138(16) 0.0116(16) 0.0015(12) 0.0027(13) -0.0005(13)
C11 0.0194(16) 0.0123(15) 0.0152(16) -0.0007(12) 0.0037(13) -0.0021(13)
C12 0.0318(19) 0.0113(16) 0.0176(17) 0.0028(13) 0.0034(15) 0.0037(14)
C13 0.0267(18) 0.0081(15) 0.0244(18) -0.0006(13) 0.0079(15) -0.0003(13)
C14 0.0214(18) 0.038(2) 0.031(2) 0.0081(18) 0.0080(16) 0.0082(17)
C15 0.028(2) 0.046(2) 0.0144(18) -0.0088(16) 0.0078(15) -0.0101(18)
C20 0.0102(15) 0.0245(18) 0.0251(18) -0.0031(14) 0.0065(13) 0.0011(13)
C21 0.0155(16) 0.0183(16) 0.0155(16) -0.0043(13) 0.0037(13) -0.0022(13)
C22 0.0139(15) 0.0173(16) 0.0243(18) -0.0041(14) 0.0077(14) -0.0033(13)
O1 0.0206(15) 0.0392(17) 0.0275(16) 0.0007(13) 0.0100(13) -0.0003(13)
O2 0.055(2) 0.150(5) 0.045(2) 0.016(3) 0.0110(19) -0.022(3)

loop_
_atom_type_symbol
_atom_type_description
_atom_type_scat_dispersion_real
_atom_type_scat_dispersion_imag
_atom_type_scat_source
C C 0.0033 0.0016 'International Tables Vol C Tables 4.2.6.8 and 6.1.1.4'
H H 0.0000 0.0000 'International Tables Vol C Tables 4.2.6.8 and 6.1.1.4'
N N 0.0061 0.0033 'International Tables Vol C Tables 4.2.6.8 and 6.1.1.4'
O O 0.0106 0.0060 'International Tables Vol C Tables 4.2.6.8 and 6.1.1.4'
Br Br -0.2901 2.4595 'International Tables Vol C Tables 4.2.6.8 and 6.1.1.4'

loop_
_geom_angle_atom_site_label_1
_geom_angle_atom_site_label_2
_geom_angle_atom_site_label_3
_geom_angle
_geom_angle_site_symmetry_1
_geom_angle_site_symmetry_3
_geom_angle_publ_flag
C1 N1 C21 108.8(2) . . ?
C1 N1 C10 111.7(2) . . ?
C21 N1 C10 112.5(2) . . ?
C2 N2 C3 112.6(3) . . ?
C2 N2 H7A 109.1 . . ?
C3 N2 H7A 109.1 . . ?
C2 N2 H8B 109.1 . . ?
C3 N2 H8B 109.1 . . ?
H7A N2 H8B 107.8 . . ?
C11 N3 C12 115.6(3) . . ?
C11 N3 H20A 108.4 . . ?
C12 N3 H20A 108.4 . . ?
C11 N3 H19B 108.4 . . ?
C12 N3 H19B 108.4 . . ?
H20A N3 H19B 107.4 . . ?
C22 N4 C20 111.8(3) . . ?
C22 N4 H30A 109.3 . . ?
C20 N4 H30A 109.3 . . ?
C22 N4 H29B 109.3 . . ?
C20 N4 H29B 109.3 . . ?
H30A N4 H29B 107.9 . . ?
N1 C1 C2 110.0(3) . . ?
N1 C1 H3A 109.7 . . ?
C2 C1 H3A 109.7 . . ?
N1 C1 H4B 109.7 . . ?
C2 C1 H4B 109.7 . . ?
H3A C1 H4B 108.2 . . ?
N2 C2 C1 109.7(3) . . ?
N2 C2 H6C 109.7 . . ?
C1 C2 H6C 109.7 . . ?
N2 C2 H5D 109.7 . . ?
C1 C2 H5D 109.7 . . ?
H6C C2 H5D 108.2 . . ?
N2 C3 C4 111.2(3) . . ?
N2 C3 H10A 109.4 . . ?
C4 C3 H10A 109.4 . . ?
N2 C3 H9B 109.4 . . ?
C4 C3 H9B 109.4 . . ?
H10A C3 H9B 108.0 . . ?
C5 C4 C9 119.8(3) . . ?
C5 C4 C3 120.3(3) . . ?
C9 C4 C3 119.9(3) . . ?
C4 C5 C6 119.9(3) . . ?
C4 C5 H11 120.1 . . ?
C6 C5 H11 120.1 . . ?
C7 C6 C5 121.2(3) . . ?
C7 C6 H12 119.4 . . ?
C5 C6 H12 119.4 . . ?
C6 C7 C8 118.5(3) . . ?
C6 C7 C20 121.3(3) . 2_755 ?
C8 C7 C20 120.2(3) . 2_755 ?
C9 C8 C7 120.4(3) . . ?
C9 C8 H13 119.8 . . ?
C7 C8 H13 119.8 . . ?
C4 C9 C8 120.2(3) . . ?
C4 C9 H14 119.9 . . ?
C8 C9 H14 119.9 . . ?
N1 C10 C11 111.6(2) . . ?
N1 C10 H16A 109.3 . . ?
C11 C10 H16A 109.3 . . ?
N1 C10 H15B 109.3 . . ?
C11 C10 H15B 109.3 . . ?
H16A C10 H15B 108.0 . . ?
N3 C11 C10 108.1(3) . . ?
N3 C11 H18C 110.1 . . ?
C10 C11 H18C 110.1 . . ?
N3 C11 H17D 110.1 . . ?
C10 C11 H17D 110.1 . . ?
H18C C11 H17D 108.4 . . ?
C13 C12 N3 112.9(3) . . ?
C13 C12 H21A 109.0 . . ?
N3 C12 H21A 109.0 . . ?
C13 C12 H22B 109.0 . . ?
N3 C12 H22B 109.0 . . ?
H21A C12 H22B 107.8 . . ?
C14 C13 C15 118.8(3) . . ?
C14 C13 C12 119.9(3) . . ?
C15 C13 C12 121.3(3) . . ?
C13 C14 C15 121.0(4) . 2_755 ?
C13 C14 H24 119.5 . . ?
C15 C14 H24 119.5 2_755 . ?
C13 C15 C14 120.1(3) . 2_755 ?
C13 C15 H23 119.9 . . ?
C14 C15 H23 119.9 2_755 . ?
C7 C20 N4 110.2(3) 2_755 . ?
C7 C20 H32A 109.6 2_755 . ?
N4 C20 H32A 109.6 . . ?
C7 C20 H31B 109.6 2_755 . ?
N4 C20 H31B 109.6 . . ?
H32A C20 H31B 108.1 . . ?
N1 C21 C22 109.5(3) . . ?
N1 C21 H25A 109.8 . . ?
C22 C21 H25A 109.8 . . ?
N1 C21 H26B 109.8 . . ?
C22 C21 H26B 109.8 . . ?
H25A C21 H26B 108.2 . . ?
N4 C22 C21 109.7(3) . . ?
N4 C22 H28A 109.7 . . ?
C21 C22 H28A 109.7 . . ?
N4 C22 H27B 109.7 . . ?
C21 C22 H27B 109.7 . . ?
H28A C22 H27B 108.2 . . ?
O1 O1 H1O 0(10) 1 . ?
O1 O1 H2O 0(10) 1 . ?
H1O O1 H2O 121(5) . . ?

loop_
_geom_bond_atom_site_label_1
_geom_bond_atom_site_label_2
_geom_bond_distance
_geom_bond_site_symmetry_2
_geom_bond_publ_flag
Br2 Br2 0.0000(11) 1 ?
Br5 Br5 0.0000(11) 1 ?
N1 C1 1.506(4) . ?
N1 C21 1.511(4) . ?
N1 C10 1.522(4) . ?
N2 C2 1.494(4) . ?
N2 C3 1.504(4) . ?
N2 H7A 0.9000 . ?
N2 H8B 0.9000 . ?
N3 C11 1.486(4) . ?
N3 C12 1.504(4) . ?
N3 H20A 0.9000 . ?
N3 H19B 0.9000 . ?
N4 C22 1.490(4) . ?
N4 C20 1.507(4) . ?
N4 H30A 0.9000 . ?
N4 H29B 0.9000 . ?
C1 C2 1.522(4) . ?
C1 H3A 0.9700 . ?
C1 H4B 0.9700 . ?
C2 H6C 0.9700 . ?
C2 H5D 0.9700 . ?
C3 C4 1.513(4) . ?
C3 H10A 0.9700 . ?
C3 H9B 0.9700 . ?
C4 C5 1.376(5) . ?
C4 C9 1.382(5) . ?
C5 C6 1.389(5) . ?
C5 H11 0.9300 . ?
C6 C7 1.380(5) . ?
C6 H12 0.9300 . ?
C7 C8 1.394(5) . ?
C7 C20 1.500(5) 2_755 ?
C8 C9 1.388(5) . ?
C8 H13 0.9300 . ?
C9 H14 0.9300 . ?
C10 C11 1.525(4) . ?
C10 H16A 0.9700 . ?
C10 H15B 0.9700 . ?
C11 H18C 0.9700 . ?
C11 H17D 0.9700 . ?
C12 C13 1.501(5) . ?
C12 H21A 0.9700 . ?
C12 H22B 0.9700 . ?
C13 C14 1.382(5) . ?
C13 C15 1.386(5) . ?
C14 C15 1.391(5) 2_755 ?
C14 H24 0.9300 . ?
C15 C14 1.391(5) 2_755 ?
C15 H23 0.9300 . ?
C20 C7 1.500(5) 2_755 ?
C20 H32A 0.9700 . ?
C20 H31B 0.9700 . ?
C21 C22 1.513(5) . ?
C21 H25A 0.9700 . ?
C21 H26B 0.9700 . ?
C22 H28A 0.9700 . ?
C22 H27B 0.9700 . ?
O1 O1 0.000(9) 1 ?
O1 H1O 0.81(4) . ?
O1 H2O 0.69(4) . ?

loop_
_geom_hbond_atom_site_label_D
_geom_hbond_atom_site_label_H
_geom_hbond_atom_site_label_A
_geom_hbond_distance_DH
_geom_hbond_distance_HA
_geom_hbond_distance_DA
_geom_hbond_angle_DHA
_geom_hbond_site_symmetry_A
N2 H7A Br3 0.90 2.56 3.394(3) 154.4 5_676
N2 H8B O1 0.90 1.80 2.696(4) 170.1 1
N3 H20A Br2 0.90 2.40 3.261(3) 160.4 1
N3 H19B Br2 0.90 2.48 3.238(3) 142.7 5_766
N4 H30A Br4 0.90 2.30 3.203(3) 176.3 7_666
N4 H29B Br5 0.90 2.45 3.313(3) 159.8 5_776
O1 H1O Br3 0.81(4) 2.43(4) 3.242(3) 173(4) 1_655
O1 H2O Br5 0.69(4) 2.52(4) 3.206(3) 169(5) 1
